data_7041718
loop_
_publ_author_name
'Escriche-Tur, Luis'
'Font-Bardia, Merc\`e'
'Albela, Bel\'en'
'Corbella, Montserrat'

_publ_section_title
;
 Determination of ZFS parameters from the EPR spectra of mono-, di- and
 trinuclear Mn(II) complexes: impact of magnetic coupling.
;
_journal_issue 8
_journal_name_full 'Dalton transactions (Cambridge, England : 2003)'
_journal_page_first 2699
_journal_page_last 2714
_journal_paper_doi 10.1039/c6dt04012h
_journal_volume 46
_journal_year 2017
_chemical_formula_moiety 'C68 H58 Mn3 N4 O18, 2(C2 H3 N)'
_chemical_formula_sum 'C72 H64 Mn3 N6 O18'
_chemical_formula_weight 1466.11
_space_group_crystal_system triclinic
_space_group_IT_number 2
_space_group_name_Hall '-P 1'
_space_group_name_H-M_alt 'P -1'
_symmetry_space_group_name_Hall '-P 1'
_symmetry_space_group_name_H-M 'P -1'
_atom_sites_solution_hydrogens geom
_audit_creation_method SHELXL-2016/6
_audit_update_record
;
2016-12-14 deposited with the CCDC.
2017-01-17 downloaded from the CCDC.
;
_cell_angle_alpha 71.58(4)
_cell_angle_beta 71.09(4)
_cell_angle_gamma 74.74(5)
_cell_formula_units_Z 1
_cell_length_a 11.201(10)
_cell_length_b 11.519(7)
_cell_length_c 14.455(10)
_cell_measurement_reflns_used 314
_cell_measurement_temperature 293(2)
_cell_measurement_theta_max 31
_cell_measurement_theta_min 3
_cell_volume 1647(2)
_computing_cell_refinement 'AUTOMAR (Claudio Klein, 2007)'
_computing_data_collection 'MARXDS (Claudio Klein, 2005)'
_computing_data_reduction 'MARSCALE (Claudio Klein, 2007)'
_computing_molecular_graphics 'ORTEP (Brueggermann and Smith, 1990)'
_computing_publication_material 'PLATON (Spek, 1990)'
_computing_structure_refinement 'SHELXL-2016/6 (Sheldrick, 2016)'
_computing_structure_solution 'SHELXL-2016/6 (Sheldrick, 2016)'
_diffrn_ambient_temperature 293(2)
_diffrn_measured_fraction_theta_full 0.933
_diffrn_measured_fraction_theta_max 0.826
_diffrn_measurement_device_type 'MAR345 with image plate detector'
_diffrn_measurement_method 'phi scan'
_diffrn_radiation_monochromator graphite
_diffrn_radiation_type MoK\a
_diffrn_radiation_wavelength 0.71073
_diffrn_reflns_av_R_equivalents 0.1089
_diffrn_reflns_av_unetI/netI 0.1457
_diffrn_reflns_Laue_measured_fraction_full 0.933
_diffrn_reflns_Laue_measured_fraction_max 0.826
_diffrn_reflns_limit_h_max 16
_diffrn_reflns_limit_h_min -15
_diffrn_reflns_limit_k_max 17
_diffrn_reflns_limit_k_min -17
_diffrn_reflns_limit_l_max 21
_diffrn_reflns_limit_l_min -21
_diffrn_reflns_number 16548
_diffrn_reflns_point_group_measured_fraction_full 0.933
_diffrn_reflns_point_group_measured_fraction_max 0.826
_diffrn_reflns_theta_full 25.000
_diffrn_reflns_theta_max 32.411
_diffrn_reflns_theta_min 1.539
_diffrn_source 'fine-focus sealed tube'
_exptl_absorpt_coefficient_mu 0.645
_exptl_absorpt_correction_T_max 0.96
_exptl_absorpt_correction_T_min 0.94
_exptl_absorpt_correction_type empirical
_exptl_absorpt_process_details sadabs
_exptl_crystal_colour yellow
_exptl_crystal_density_diffrn 1.478
_exptl_crystal_description prism
_exptl_crystal_F_000 757
_exptl_crystal_size_max 0.1
_exptl_crystal_size_mid 0.09
_exptl_crystal_size_min 0.07
_refine_diff_density_max 0.365
_refine_diff_density_min -0.775
_refine_diff_density_rms 0.091
_refine_ls_extinction_method none
_refine_ls_goodness_of_fit_ref 1.050
_refine_ls_hydrogen_treatment constr
_refine_ls_matrix_type full
_refine_ls_number_parameters 448
_refine_ls_number_reflns 9765
_refine_ls_number_restraints 0
_refine_ls_restrained_S_all 1.050
_refine_ls_R_factor_all 0.1628
_refine_ls_R_factor_gt 0.0859
_refine_ls_shift/su_max 0.000
_refine_ls_shift/su_mean 0.000
_refine_ls_structure_factor_coef Fsqd
_refine_ls_weighting_details 'w=1/[\s^2^(Fo^2^)+(0.0838P)^2^] where P=(Fo^2^+2Fc^2^)/3'
_refine_ls_weighting_scheme calc
_refine_ls_wR_factor_gt 0.1881
_refine_ls_wR_factor_ref 0.2190
_reflns_Friedel_coverage 0.000
_reflns_number_gt 4895
_reflns_number_total 9765
_reflns_threshold_expression 'I > 2\s(I)'
_cod_data_source_file c6dt04012h2.cif
_cod_data_source_block Compound_12
_cod_depositor_comments 'Adding full bibliography for 7041716--7041723.cif.'
_cod_database_code 7041718
_shelx_shelxl_version_number 2016/6
_shelx_space_group_comment
;
The symmetry employed for this shelxl refinement is uniquely defined
by the following loop, which should always be used as a source of
symmetry information in preference to the above space-group names.
They are only intended as comments.
;

loop_
_space_group_symop_operation_xyz
'x, y, z'
'-x, -y, -z'

loop_
_atom_site_label
_atom_site_type_symbol
_atom_site_fract_x
_atom_site_fract_y
_atom_site_fract_z
_atom_site_U_iso_or_equiv
_atom_site_adp_type
_atom_site_occupancy
_atom_site_site_symmetry_order
_atom_site_calc_flag
_atom_site_refinement_flags_posn
_atom_site_refinement_flags_adp
_atom_site_refinement_flags_occupancy
Mn1 Mn 0.73631(6) 0.64484(6) 0.01843(5) 0.03266(17) Uani 1 1 d . . .
Mn2 Mn 0.500000 0.500000 0.000000 0.0311(2) Uani 1 2 d S . P
O1 O 0.6253(3) 0.6442(3) -0.0864(2) 0.0320(6) Uani 1 1 d . . .
O2 O 0.8315(3) 0.6600(3) -0.1529(2) 0.0370(7) Uani 1 1 d . . .
O3 O 0.8136(3) 0.4541(3) 0.0547(2) 0.0353(6) Uani 1 1 d . . .
O4 O 0.6509(3) 0.3669(3) 0.0648(2) 0.0361(7) Uani 1 1 d . . .
O5 O 0.5950(3) 0.6378(3) 0.1559(3) 0.0413(7) Uani 1 1 d . . .
O6 O 0.4350(3) 0.5847(3) 0.1244(2) 0.0388(7) Uani 1 1 d . . .
O13 O 0.6570(3) 0.7302(3) -0.5504(2) 0.0407(7) Uani 1 1 d . . .
O14 O 0.9471(3) -0.0599(3) 0.3619(3) 0.0454(8) Uani 1 1 d . . .
O15 O 0.1622(3) 0.6165(3) 0.5742(3) 0.0472(8) Uani 1 1 d . . .
N1 N 0.7146(3) 0.8574(3) -0.0264(3) 0.0359(8) Uani 1 1 d . . .
N2 N 0.8748(3) 0.6943(3) 0.0775(3) 0.0331(7) Uani 1 1 d . . .
C1 C 0.6397(4) 0.9354(4) -0.0842(4) 0.0379(9) Uani 1 1 d . . .
H1 H 0.598531 0.901500 -0.113220 0.045 Uiso 1 1 calc R U .
C2 C 0.6199(4) 1.0634(4) -0.1033(4) 0.0399(10) Uani 1 1 d . . .
H2 H 0.569875 1.114291 -0.146156 0.048 Uiso 1 1 calc R U .
C3 C 0.6770(4) 1.1136(4) -0.0564(4) 0.0396(10) Uani 1 1 d . . .
H3 H 0.661554 1.198964 -0.063853 0.048 Uiso 1 1 calc R U .
C4 C 0.7590(4) 1.0331(4) 0.0029(3) 0.0371(9) Uani 1 1 d . . .
H4 H 0.800928 1.064796 0.032884 0.044 Uiso 1 1 calc R U .
C5 C 0.7760(4) 0.9038(4) 0.0157(3) 0.0343(9) Uani 1 1 d . . .
C6 C 0.8677(4) 0.8132(4) 0.0714(3) 0.0325(8) Uani 1 1 d . . .
C7 C 0.9408(4) 0.8506(4) 0.1143(4) 0.0387(10) Uani 1 1 d . . .
H7 H 0.932833 0.934267 0.110652 0.046 Uiso 1 1 calc R U .
C8 C 1.0276(4) 0.7590(5) 0.1636(4) 0.0405(10) Uani 1 1 d . . .
H8 H 1.079225 0.781343 0.191839 0.049 Uiso 1 1 calc R U .
C9 C 1.0342(4) 0.6360(4) 0.1689(4) 0.0380(9) Uani 1 1 d . . .
H9 H 1.088850 0.573191 0.201996 0.046 Uiso 1 1 calc R U .
C10 C 0.9562(4) 0.6083(4) 0.1229(3) 0.0343(9) Uani 1 1 d . . .
H10 H 0.962014 0.525684 0.124400 0.041 Uiso 1 1 calc R U .
C21 C 0.7242(3) 0.6589(4) -0.1641(3) 0.0289(8) Uani 1 1 d . . .
C22 C 0.7102(4) 0.6782(4) -0.2663(3) 0.0346(9) Uani 1 1 d . . .
C23 C 0.8151(4) 0.6891(4) -0.3504(3) 0.0340(9) Uani 1 1 d . . .
H23 H 0.895174 0.685307 -0.342195 0.041 Uiso 1 1 calc R U .
C24 C 0.8027(4) 0.7058(4) -0.4476(4) 0.0407(10) Uani 1 1 d . . .
H24 H 0.873793 0.712185 -0.503207 0.049 Uiso 1 1 calc R U .
C25 C 0.6810(4) 0.7126(4) -0.4596(3) 0.0377(9) Uani 1 1 d . . .
C26 C 0.5737(4) 0.7082(4) -0.3760(3) 0.0384(10) Uani 1 1 d . . .
H26 H 0.492309 0.718269 -0.384301 0.046 Uiso 1 1 calc R U .
C27 C 0.5897(4) 0.6885(4) -0.2804(3) 0.0342(9) Uani 1 1 d . . .
H27 H 0.518699 0.682015 -0.224664 0.041 Uiso 1 1 calc R U .
C28 C 0.7670(5) 0.7124(5) -0.6349(4) 0.0447(11) Uani 1 1 d . . .
H28A H 0.738469 0.727195 -0.694122 0.067 Uiso 1 1 calc R U .
H28B H 0.822492 0.769440 -0.646847 0.067 Uiso 1 1 calc R U .
H28C H 0.812944 0.628628 -0.619556 0.067 Uiso 1 1 calc R U .
C29 C 0.7536(4) 0.3635(4) 0.0835(3) 0.0328(8) Uani 1 1 d . . .
C30 C 0.8111(4) 0.2461(4) 0.1495(3) 0.0300(8) Uani 1 1 d . . .
C31 C 0.7378(4) 0.1526(4) 0.2095(3) 0.0359(9) Uani 1 1 d . . .
H31 H 0.656593 0.158535 0.202567 0.043 Uiso 1 1 calc R U .
C32 C 0.7861(4) 0.0522(4) 0.2786(4) 0.0411(10) Uani 1 1 d . . .
H32 H 0.736763 -0.008441 0.317977 0.049 Uiso 1 1 calc R U .
C33 C 0.9091(4) 0.0411(4) 0.2896(4) 0.0374(9) Uani 1 1 d . . .
C34 C 0.9850(4) 0.1287(4) 0.2279(4) 0.0408(10) Uani 1 1 d . . .
H34 H 1.068500 0.119432 0.231595 0.049 Uiso 1 1 calc R U .
C35 C 0.9336(4) 0.2316(4) 0.1599(3) 0.0357(9) Uani 1 1 d . . .
H35 H 0.983275 0.292020 0.120514 0.043 Uiso 1 1 calc R U .
C36 C 1.0676(5) -0.0688(5) 0.3781(4) 0.0502(12) Uani 1 1 d . . .
H36A H 1.083652 -0.142561 0.430020 0.075 Uiso 1 1 calc R U .
H36B H 1.133740 -0.072659 0.316622 0.075 Uiso 1 1 calc R U .
H36C H 1.067192 0.002872 0.398690 0.075 Uiso 1 1 calc R U .
C37 C 0.4817(4) 0.6121(4) 0.1819(3) 0.0327(8) Uani 1 1 d . . .
C38 C 0.4018(4) 0.6183(4) 0.2853(3) 0.0291(8) Uani 1 1 d . . .
C39 C 0.2733(4) 0.6062(4) 0.3128(3) 0.0373(9) Uani 1 1 d . . .
H39 H 0.238882 0.597432 0.265336 0.045 Uiso 1 1 calc R U .
C40 C 0.1959(4) 0.6069(5) 0.4096(4) 0.0411(10) Uani 1 1 d . . .
H40 H 0.110343 0.598974 0.426830 0.049 Uiso 1 1 calc R U .
C41 C 0.2476(4) 0.6196(4) 0.4806(3) 0.0354(9) Uani 1 1 d . . .
C42 C 0.3744(4) 0.6329(4) 0.4535(3) 0.0327(8) Uani 1 1 d . . .
H42 H 0.409736 0.639843 0.501102 0.039 Uiso 1 1 calc R U .
C43 C 0.4493(4) 0.6360(5) 0.3553(4) 0.0404(10) Uani 1 1 d . . .
H43 H 0.532907 0.650164 0.336771 0.048 Uiso 1 1 calc R U .
C44 C 0.2112(5) 0.6201(5) 0.6529(4) 0.0510(12) Uani 1 1 d . . .
H44A H 0.143461 0.617442 0.714273 0.077 Uiso 1 1 calc R U .
H44B H 0.278482 0.549820 0.663272 0.077 Uiso 1 1 calc R U .
H44C H 0.244448 0.695446 0.634072 0.077 Uiso 1 1 calc R U .
N1W N 0.4752(5) 0.0418(5) 0.7336(4) 0.0652(14) Uani 1 1 d . . .
C1W C 0.5462(6) 0.0402(6) 0.6578(5) 0.0576(14) Uani 1 1 d . . .
C11W C 0.6341(6) 0.0392(6) 0.5568(5) 0.0678(17) Uani 1 1 d . . .
H11A H 0.614467 -0.017661 0.529946 0.102 Uiso 0.25(8) 1 calc R U P
H11B H 0.720970 0.013420 0.562132 0.102 Uiso 0.25(8) 1 calc R U P
H11C H 0.624311 0.121242 0.512725 0.102 Uiso 0.25(8) 1 calc R U P
H11D H 0.692032 0.095662 0.539923 0.102 Uiso 0.75(8) 1 calc R U P
H11E H 0.585528 0.064581 0.507737 0.102 Uiso 0.75(8) 1 calc R U P
H11F H 0.682188 -0.043242 0.557144 0.102 Uiso 0.75(8) 1 calc R U P

loop_
_atom_site_aniso_label
_atom_site_aniso_U_11
_atom_site_aniso_U_22
_atom_site_aniso_U_33
_atom_site_aniso_U_23
_atom_site_aniso_U_13
_atom_site_aniso_U_12
Mn1 0.0332(3) 0.0324(3) 0.0342(4) -0.0093(3) -0.0095(2) -0.0069(2)
Mn2 0.0312(4) 0.0310(5) 0.0327(5) -0.0097(4) -0.0084(3) -0.0063(3)
O1 0.0334(14) 0.0306(15) 0.0340(16) -0.0107(12) -0.0090(11) -0.0054(11)
O2 0.0359(15) 0.0374(17) 0.0401(17) -0.0113(14) -0.0105(12) -0.0079(12)
O3 0.0332(15) 0.0348(16) 0.0388(17) -0.0095(13) -0.0114(12) -0.0051(12)
O4 0.0331(15) 0.0382(17) 0.0391(17) -0.0116(14) -0.0111(12) -0.0056(12)
O5 0.0375(16) 0.0453(19) 0.0425(19) -0.0149(15) -0.0068(13) -0.0097(13)
O6 0.0399(16) 0.0402(18) 0.0350(17) -0.0090(14) -0.0079(13) -0.0083(13)
O13 0.0421(17) 0.0458(19) 0.0350(17) -0.0105(15) -0.0103(13) -0.0089(14)
O14 0.0450(18) 0.045(2) 0.047(2) -0.0064(16) -0.0175(15) -0.0082(14)
O15 0.0526(19) 0.050(2) 0.0403(19) -0.0144(16) -0.0080(15) -0.0132(15)
N1 0.0352(19) 0.036(2) 0.036(2) -0.0060(16) -0.0134(15) -0.0041(14)
N2 0.0313(17) 0.0360(19) 0.0318(19) -0.0092(15) -0.0083(13) -0.0051(13)
C1 0.039(2) 0.035(2) 0.043(3) -0.0135(19) -0.0137(18) -0.0037(17)
C2 0.039(2) 0.036(2) 0.044(3) -0.010(2) -0.0104(19) -0.0069(18)
C3 0.037(2) 0.039(2) 0.041(3) -0.012(2) -0.0059(18) -0.0058(18)
C4 0.039(2) 0.038(2) 0.038(2) -0.0110(19) -0.0110(18) -0.0107(17)
C5 0.0302(19) 0.032(2) 0.042(2) -0.0157(18) -0.0082(16) -0.0014(15)
C6 0.032(2) 0.035(2) 0.031(2) -0.0079(17) -0.0073(15) -0.0094(16)
C7 0.038(2) 0.038(2) 0.045(3) -0.017(2) -0.0104(18) -0.0075(17)
C8 0.035(2) 0.045(3) 0.047(3) -0.014(2) -0.0133(18) -0.0095(18)
C9 0.039(2) 0.037(2) 0.043(3) -0.011(2) -0.0147(18) -0.0077(18)
C10 0.043(2) 0.028(2) 0.034(2) -0.0098(17) -0.0109(17) -0.0059(16)
C21 0.0271(18) 0.031(2) 0.030(2) -0.0134(16) -0.0029(14) -0.0070(14)
C22 0.036(2) 0.032(2) 0.038(2) -0.0094(18) -0.0138(17) -0.0039(16)
C23 0.0278(19) 0.035(2) 0.040(2) -0.0103(18) -0.0090(16) -0.0059(15)
C24 0.039(2) 0.042(3) 0.041(3) -0.014(2) -0.0074(19) -0.0064(19)
C25 0.041(2) 0.035(2) 0.037(2) -0.0082(18) -0.0110(18) -0.0064(17)
C26 0.037(2) 0.038(2) 0.039(2) -0.013(2) -0.0090(18) -0.0044(17)
C27 0.034(2) 0.036(2) 0.035(2) -0.0112(18) -0.0090(16) -0.0065(16)
C28 0.048(3) 0.046(3) 0.044(3) -0.014(2) -0.016(2) -0.006(2)
C29 0.033(2) 0.034(2) 0.033(2) -0.0105(17) -0.0062(16) -0.0095(16)
C30 0.0321(19) 0.0258(19) 0.031(2) -0.0060(16) -0.0069(15) -0.0062(15)
C31 0.036(2) 0.030(2) 0.044(3) -0.0113(18) -0.0109(18) -0.0053(16)
C32 0.039(2) 0.042(3) 0.045(3) -0.013(2) -0.0150(19) -0.0053(19)
C33 0.035(2) 0.035(2) 0.044(3) -0.0107(19) -0.0125(18) -0.0047(16)
C34 0.042(2) 0.037(2) 0.045(3) -0.013(2) -0.0108(19) -0.0070(18)
C35 0.036(2) 0.033(2) 0.040(2) -0.0123(19) -0.0115(17) -0.0044(16)
C36 0.052(3) 0.047(3) 0.054(3) -0.011(2) -0.019(2) -0.009(2)
C37 0.031(2) 0.035(2) 0.030(2) -0.0098(17) -0.0065(15) -0.0039(16)
C38 0.0306(19) 0.0282(19) 0.030(2) -0.0093(16) -0.0090(15) -0.0038(14)
C39 0.037(2) 0.041(2) 0.038(2) -0.016(2) -0.0117(18) -0.0045(18)
C40 0.035(2) 0.045(3) 0.042(3) -0.013(2) -0.0068(18) -0.0082(18)
C41 0.035(2) 0.035(2) 0.036(2) -0.0111(18) -0.0066(16) -0.0068(16)
C42 0.035(2) 0.037(2) 0.028(2) -0.0120(17) -0.0078(15) -0.0052(16)
C43 0.038(2) 0.043(3) 0.043(3) -0.014(2) -0.0102(18) -0.0085(18)
C44 0.060(3) 0.050(3) 0.045(3) -0.017(2) -0.012(2) -0.010(2)
N1W 0.068(3) 0.069(4) 0.067(4) -0.010(3) -0.026(3) -0.024(3)
C1W 0.060(3) 0.055(3) 0.068(4) -0.011(3) -0.034(3) -0.012(3)
C11W 0.069(4) 0.063(4) 0.075(5) -0.021(3) -0.027(3) -0.004(3)

loop_
_atom_type_symbol
_atom_type_description
_atom_type_scat_dispersion_real
_atom_type_scat_dispersion_imag
_atom_type_scat_source
C C 0.0033 0.0016 'International Tables Vol C Tables 4.2.6.8 and 6.1.1.4'
H H 0.0000 0.0000 'International Tables Vol C Tables 4.2.6.8 and 6.1.1.4'
Mn Mn 0.3368 0.7283 'International Tables Vol C Tables 4.2.6.8 and 6.1.1.4'
N N 0.0061 0.0033 'International Tables Vol C Tables 4.2.6.8 and 6.1.1.4'
O O 0.0106 0.0060 'International Tables Vol C Tables 4.2.6.8 and 6.1.1.4'

loop_
_geom_angle_atom_site_label_1
_geom_angle_atom_site_label_2
_geom_angle_atom_site_label_3
_geom_angle
_geom_angle_site_symmetry_1
_geom_angle_site_symmetry_3
O5 Mn1 O3 94.66(14) . .
O5 Mn1 O1 102.26(13) . .
O3 Mn1 O1 98.78(12) . .
O5 Mn1 N2 92.17(14) . .
O3 Mn1 N2 92.70(13) . .
O1 Mn1 N2 160.68(12) . .
O5 Mn1 N1 94.61(14) . .
O3 Mn1 N1 162.57(12) . .
O1 Mn1 N1 93.62(12) . .
N2 Mn1 N1 72.23(13) . .
O5 Mn1 O2 160.29(12) . .
O3 Mn1 O2 91.19(13) . .
O1 Mn1 O2 58.19(12) . .
N2 Mn1 O2 106.36(13) . .
N1 Mn1 O2 84.97(13) . .
O5 Mn1 C21 131.63(13) . .
O3 Mn1 C21 96.70(13) . .
O1 Mn1 C21 29.50(11) . .
N2 Mn1 C21 133.82(13) . .
N1 Mn1 C21 88.08(13) . .
O2 Mn1 C21 28.72(11) . .
O6 Mn2 O6 180.0 2_665 .
O6 Mn2 O4 91.63(13) 2_665 2_665
O6 Mn2 O4 88.37(13) . 2_665
O6 Mn2 O4 88.37(13) 2_665 .
O6 Mn2 O4 91.63(13) . .
O4 Mn2 O4 180.0 2_665 .
O6 Mn2 O1 90.76(12) 2_665 .
O6 Mn2 O1 89.24(12) . .
O4 Mn2 O1 86.14(12) 2_665 .
O4 Mn2 O1 93.86(12) . .
O6 Mn2 O1 89.24(12) 2_665 2_665
O6 Mn2 O1 90.76(12) . 2_665
O4 Mn2 O1 93.86(12) 2_665 2_665
O4 Mn2 O1 86.14(12) . 2_665
O1 Mn2 O1 180.0 . 2_665
C21 O1 Mn2 137.9(3) . .
C21 O1 Mn1 91.9(2) . .
Mn2 O1 Mn1 105.91(13) . .
C21 O2 Mn1 89.4(2) . .
C29 O3 Mn1 127.2(3) . .
C29 O4 Mn2 140.6(3) . .
C37 O5 Mn1 129.7(3) . .
C37 O6 Mn2 138.7(3) . .
C25 O13 C28 117.0(4) . .
C33 O14 C36 117.1(4) . .
C41 O15 C44 116.9(4) . .
C1 N1 C5 119.3(4) . .
C1 N1 Mn1 124.9(3) . .
C5 N1 Mn1 115.5(3) . .
C10 N2 C6 119.7(4) . .
C10 N2 Mn1 121.9(3) . .
C6 N2 Mn1 118.3(3) . .
N1 C1 C2 123.8(4) . .
N1 C1 H1 118.1 . .
C2 C1 H1 118.1 . .
C1 C2 C3 117.9(4) . .
C1 C2 H2 121.0 . .
C3 C2 H2 121.0 . .
C2 C3 C4 119.1(4) . .
C2 C3 H3 120.5 . .
C4 C3 H3 120.5 . .
C5 C4 C3 118.8(4) . .
C5 C4 H4 120.6 . .
C3 C4 H4 120.6 . .
N1 C5 C4 120.9(4) . .
N1 C5 C6 117.0(4) . .
C4 C5 C6 122.0(4) . .
N2 C6 C7 122.0(4) . .
N2 C6 C5 115.8(4) . .
C7 C6 C5 122.3(4) . .
C6 C7 C8 118.6(4) . .
C6 C7 H7 120.7 . .
C8 C7 H7 120.7 . .
C9 C8 C7 118.7(4) . .
C9 C8 H8 120.7 . .
C7 C8 H8 120.7 . .
C8 C9 C10 118.1(4) . .
C8 C9 H9 121.0 . .
C10 C9 H9 121.0 . .
N2 C10 C9 122.9(4) . .
N2 C10 H10 118.6 . .
C9 C10 H10 118.6 . .
O2 C21 O1 120.4(4) . .
O2 C21 C22 119.9(4) . .
O1 C21 C22 119.7(4) . .
O2 C21 Mn1 61.9(2) . .
O1 C21 Mn1 58.6(2) . .
C22 C21 Mn1 174.8(3) . .
C23 C22 C27 118.6(4) . .
C23 C22 C21 121.1(4) . .
C27 C22 C21 120.3(4) . .
C22 C23 C24 121.3(4) . .
C22 C23 H23 119.4 . .
C24 C23 H23 119.4 . .
C23 C24 C25 119.1(4) . .
C23 C24 H24 120.5 . .
C25 C24 H24 120.5 . .
O13 C25 C26 115.7(4) . .
O13 C25 C24 124.2(4) . .
C26 C25 C24 120.0(4) . .
C27 C26 C25 119.5(4) . .
C27 C26 H26 120.3 . .
C25 C26 H26 120.3 . .
C26 C27 C22 121.4(4) . .
C26 C27 H27 119.3 . .
C22 C27 H27 119.3 . .
O13 C28 H28A 109.5 . .
O13 C28 H28B 109.5 . .
H28A C28 H28B 109.5 . .
O13 C28 H28C 109.5 . .
H28A C28 H28C 109.5 . .
H28B C28 H28C 109.5 . .
O4 C29 O3 125.5(4) . .
O4 C29 C30 119.1(4) . .
O3 C29 C30 115.4(3) . .
C35 C30 C31 117.9(4) . .
C35 C30 C29 120.9(4) . .
C31 C30 C29 120.9(4) . .
C32 C31 C30 120.5(4) . .
C32 C31 H31 119.7 . .
C30 C31 H31 119.7 . .
C31 C32 C33 120.5(5) . .
C31 C32 H32 119.7 . .
C33 C32 H32 119.7 . .
O14 C33 C34 123.9(4) . .
O14 C33 C32 116.3(4) . .
C34 C33 C32 119.8(4) . .
C33 C34 C35 118.9(4) . .
C33 C34 H34 120.5 . .
C35 C34 H34 120.5 . .
C30 C35 C34 122.1(4) . .
C30 C35 H35 118.9 . .
C34 C35 H35 118.9 . .
O14 C36 H36A 109.5 . .
O14 C36 H36B 109.5 . .
H36A C36 H36B 109.5 . .
O14 C36 H36C 109.5 . .
H36A C36 H36C 109.5 . .
H36B C36 H36C 109.5 . .
O6 C37 O5 124.0(4) . .
O6 C37 C38 119.0(4) . .
O5 C37 C38 116.9(4) . .
C43 C38 C39 118.4(4) . .
C43 C38 C37 122.5(4) . .
C39 C38 C37 119.1(4) . .
C40 C39 C38 121.3(4) . .
C40 C39 H39 119.4 . .
C38 C39 H39 119.4 . .
C39 C40 C41 119.3(4) . .
C39 C40 H40 120.4 . .
C41 C40 H40 120.4 . .
O15 C41 C42 126.6(4) . .
O15 C41 C40 113.8(4) . .
C42 C41 C40 119.6(4) . .
C41 C42 C43 120.3(4) . .
C41 C42 H42 119.9 . .
C43 C42 H42 119.9 . .
C38 C43 C42 120.9(4) . .
C38 C43 H43 119.5 . .
C42 C43 H43 119.5 . .
O15 C44 H44A 109.5 . .
O15 C44 H44B 109.5 . .
H44A C44 H44B 109.5 . .
O15 C44 H44C 109.5 . .
H44A C44 H44C 109.5 . .
H44B C44 H44C 109.5 . .
N1W C1W C11W 177.5(6) . .
C1W C11W H11A 109.5 . .
C1W C11W H11B 109.5 . .
H11A C11W H11B 109.5 . .
C1W C11W H11C 109.5 . .
H11A C11W H11C 109.5 . .
H11B C11W H11C 109.5 . .
C1W C11W H11D 109.5 . .
H11A C11W H11D 141.1 . .
H11B C11W H11D 56.3 . .
H11C C11W H11D 56.3 . .
C1W C11W H11E 109.5 . .
H11A C11W H11E 56.3 . .
H11B C11W H11E 141.1 . .
H11C C11W H11E 56.3 . .
H11D C11W H11E 109.5 . .
C1W C11W H11F 109.5 . .
H11A C11W H11F 56.3 . .
H11B C11W H11F 56.3 . .
H11C C11W H11F 141.1 . .
H11D C11W H11F 109.5 . .
H11E C11W H11F 109.5 . .

loop_
_geom_bond_atom_site_label_1
_geom_bond_atom_site_label_2
_geom_bond_distance
_geom_bond_site_symmetry_2
Mn1 O5 2.095(4) .
Mn1 O3 2.101(3) .
Mn1 O1 2.253(3) .
Mn1 N2 2.256(4) .
Mn1 N1 2.293(4) .
Mn1 O2 2.327(4) .
Mn1 C21 2.638(4) .
Mn2 O6 2.144(3) 2_665
Mn2 O6 2.144(3) .
Mn2 O4 2.200(3) 2_665
Mn2 O4 2.200(3) .
Mn2 O1 2.251(3) .
Mn2 O1 2.251(3) 2_665
O1 C21 1.300(5) .
O2 C21 1.268(5) .
O3 C29 1.276(5) .
O4 C29 1.253(5) .
O5 C37 1.287(5) .
O6 C37 1.266(5) .
O13 C25 1.366(5) .
O13 C28 1.449(6) .
O14 C33 1.374(5) .
O14 C36 1.415(6) .
O15 C41 1.377(6) .
O15 C44 1.430(6) .
N1 C1 1.339(5) .
N1 C5 1.341(5) .
N2 C10 1.321(5) .
N2 C6 1.327(6) .
C1 C2 1.381(6) .
C1 H1 0.9300 .
C2 C3 1.388(6) .
C2 H2 0.9300 .
C3 C4 1.413(6) .
C3 H3 0.9300 .
C4 C5 1.410(6) .
C4 H4 0.9300 .
C5 C6 1.495(6) .
C6 C7 1.386(6) .
C7 C8 1.415(6) .
C7 H7 0.9300 .
C8 C9 1.378(7) .
C8 H8 0.9300 .
C9 C10 1.402(6) .
C9 H9 0.9300 .
C10 H10 0.9300 .
C21 C22 1.477(6) .
C22 C23 1.389(6) .
C22 C27 1.400(6) .
C23 C24 1.404(6) .
C23 H23 0.9300 .
C24 C25 1.408(6) .
C24 H24 0.9300 .
C25 C26 1.400(6) .
C26 C27 1.390(6) .
C26 H26 0.9300 .
C27 H27 0.9300 .
C28 H28A 0.9600 .
C28 H28B 0.9600 .
C28 H28C 0.9600 .
C29 C30 1.509(6) .
C30 C35 1.390(6) .
C30 C31 1.415(6) .
C31 C32 1.385(6) .
C31 H31 0.9300 .
C32 C33 1.406(6) .
C32 H32 0.9300 .
C33 C34 1.389(7) .
C34 C35 1.405(6) .
C34 H34 0.9300 .
C35 H35 0.9300 .
C36 H36A 0.9600 .
C36 H36B 0.9600 .
C36 H36C 0.9600 .
C37 C38 1.486(6) .
C38 C43 1.373(6) .
C38 C39 1.396(6) .
C39 C40 1.388(6) .
C39 H39 0.9300 .
C40 C41 1.392(6) .
C40 H40 0.9300 .
C41 C42 1.382(6) .
C42 C43 1.390(6) .
C42 H42 0.9300 .
C43 H43 0.9300 .
C44 H44A 0.9600 .
C44 H44B 0.9600 .
C44 H44C 0.9600 .
N1W C1W 1.128(8) .
C1W C11W 1.474(9) .
C11W H11A 0.9600 .
C11W H11B 0.9600 .
C11W H11C 0.9600 .
C11W H11D 0.9600 .
C11W H11E 0.9600 .
C11W H11F 0.9600 .
